data_4300899
loop_
_publ_author_name
'Xing-Qiang L\"u'
'Ji-Jun Jiang'
'Hans-Conrad zur Loye'
'Bei-Sheng Kang'
'Cheng-Yong Su'

_publ_section_title
;

A Noninterpenetrated 1D Molecular Ladder and 2D Butterfly Network: Effect

of Positional Isomerism of Semirigid Bis(pyridylmethyl)pyromellitic Diimide

Ligands on the Architecture of Their Metal(II) Complexes

;
_journal_name_full 'Inorganic Chemistry'
_journal_page_first 1810
_journal_page_last 1817
_journal_paper_doi 10.1021/ic048634k
_journal_volume 44
_journal_year 2005
_chemical_formula_sum 'C34 H26 N8 O13 Zn'
_chemical_formula_weight 820.00
_chemical_name_systematic
; 

 ? 

;
_space_group_IT_number 14
_symmetry_cell_setting monoclinic
_symmetry_space_group_name_Hall '-P 2yab'
_symmetry_space_group_name_H-M 'P 1 21/a 1'
_atom_sites_solution_hydrogens geom
_atom_sites_solution_primary direct
_atom_sites_solution_secondary difmap
_audit_creation_method SHELXL-97
_cell_angle_alpha 90.00
_cell_angle_beta 103.427(5)
_cell_angle_gamma 90.00
_cell_formula_units_Z 4
_cell_length_a 15.361(4)
_cell_length_b 13.388(4)
_cell_length_c 17.105(5)
_cell_measurement_temperature 293(2)
_cell_volume 3421.5(17)
_computing_structure_refinement 'SHELXL-97 (Sheldrick, 1997)'
_computing_structure_solution 'SHELXS-97 (Sheldrick, 1990)'
_diffrn_ambient_temperature 293(2)
_diffrn_measured_fraction_theta_full 0.995
_diffrn_measured_fraction_theta_max 0.995
_diffrn_measurement_device_type 'Bruker CCD'
_diffrn_radiation_monochromator graphite
_diffrn_radiation_source 'fine-focus sealed tube'
_diffrn_radiation_type MoK\a
_diffrn_radiation_wavelength 0.71073
_diffrn_reflns_av_R_equivalents 0.0297
_diffrn_reflns_av_sigmaI/netI 0.0391
_diffrn_reflns_limit_h_max 19
_diffrn_reflns_limit_h_min -18
_diffrn_reflns_limit_k_max 15
_diffrn_reflns_limit_k_min -17
_diffrn_reflns_limit_l_max 21
_diffrn_reflns_limit_l_min -16
_diffrn_reflns_number 20845
_diffrn_reflns_theta_full 27.06
_diffrn_reflns_theta_max 27.06
_diffrn_reflns_theta_min 1.22
_exptl_absorpt_coefficient_mu 0.800
_exptl_absorpt_correction_type SADABS
_exptl_crystal_colour Colorless
_exptl_crystal_density_diffrn 1.592
_exptl_crystal_density_method 'not measured'
_exptl_crystal_description Block
_exptl_crystal_F_000 1680
_refine_diff_density_max 0.554
_refine_diff_density_min -0.296
_refine_diff_density_rms 0.060
_refine_ls_extinction_method none
_refine_ls_goodness_of_fit_ref 1.007
_refine_ls_hydrogen_treatment mixed
_refine_ls_matrix_type full
_refine_ls_number_parameters 505
_refine_ls_number_reflns 7460
_refine_ls_number_restraints 0
_refine_ls_restrained_S_all 1.007
_refine_ls_R_factor_all 0.0722
_refine_ls_R_factor_gt 0.0409
_refine_ls_shift/su_max 0.030
_refine_ls_shift/su_mean 0.003
_refine_ls_structure_factor_coef Fsqd
_refine_ls_weighting_details 'calc w=1/[\s^2^(Fo^2^)+(0.0556P)^2^+2.1887P] where P=(Fo^2^+2Fc^2^)/3'
_refine_ls_weighting_scheme calc
_refine_ls_wR_factor_gt 0.0996
_refine_ls_wR_factor_ref 0.1182
_reflns_number_gt 5153
_reflns_number_total 7460
_reflns_threshold_expression >2sigma(I)
_cod_data_source_file ic048634ksi20040929_064210_3.cif
_cod_data_source_block Compd-3
_cod_depositor_comments
;
The following automatic conversions were performed:
'_symmetry_cell_setting' value 'MONOCLINIC' changed to 'monoclinic'
according to '/home/saulius/struct/CIF-dictionaries/cif_core.dic'
dictionary named 'cif_core.dic' version 2.4.1 from 2010-06-29.

Automatic conversion script
Id: cif_fix_enum 1527 2010-12-29 10:47:43Z saulius 
;
_cod_original_cell_volume 3421.6(17)
_cod_database_code 4300899

loop_
_symmetry_equiv_pos_as_xyz
'x, y, z'
'x+1/2, -y+1/2, z'
'-x, -y, -z'
'-x-1/2, y-1/2, -z'

loop_
_atom_site_label
_atom_site_type_symbol
_atom_site_fract_x
_atom_site_fract_y
_atom_site_fract_z
_atom_site_U_iso_or_equiv
_atom_site_adp_type
_atom_site_occupancy
_atom_site_symmetry_multiplicity
_atom_site_calc_flag
_atom_site_refinement_flags
_atom_site_disorder_assembly
_atom_site_disorder_group
Zn1 Zn 0.57194(2) 0.39553(2) 0.255669(19) 0.03614(11) Uani 1 1 d . . .
C32 C 0.48235(19) 0.0898(2) -0.03654(16) 0.0368(6) Uani 1 1 d . . .
N5 N 0.59986(16) 0.44014(17) 0.14071(13) 0.0375(5) Uani 1 1 d . . .
C23 C 0.5917(2) 0.3762(2) 0.07947(16) 0.0387(6) Uani 1 1 d . . .
H23A H 0.5682 0.3133 0.0850 0.046 Uiso 1 1 calc R . .
O10 O 0.46352(16) 0.49646(17) 0.22985(13) 0.0557(6) Uani 1 1 d . . .
C24 C 0.61575(19) 0.3976(2) 0.00899(16) 0.0365(6) Uani 1 1 d . . .
O6 O 0.42468(17) 0.23956(18) -0.11134(15) 0.0657(7) Uani 1 1 d . . .
O5 O 0.70536(15) 0.16367(17) 0.03272(14) 0.0560(6) Uani 1 1 d . . .
C30 C 0.56745(18) 0.0666(2) 0.00797(16) 0.0355(6) Uani 1 1 d . . .
N6 N 0.57161(17) 0.22681(18) -0.03983(14) 0.0430(6) Uani 1 1 d . . .
C31 C 0.58844(19) -0.0239(2) 0.04648(17) 0.0396(6) Uani 1 1 d . . .
H31A H 0.6455 -0.0391 0.0766 0.048 Uiso 1 1 calc R . .
C33 C 0.4842(2) 0.1931(2) -0.06886(17) 0.0434(7) Uani 1 1 d . . .
C29 C 0.6261(2) 0.1543(2) 0.00419(17) 0.0411(7) Uani 1 1 d . . .
O8 O 0.70965(17) 0.4308(2) 0.30285(15) 0.0715(7) Uani 1 1 d . . .
C25 C 0.6521(2) 0.4906(2) 0.00171(18) 0.0451(7) Uani 1 1 d . . .
H25A H 0.6704 0.5077 -0.0447 0.054 Uiso 1 1 calc R . .
N8 N 0.48853(19) 0.5759(2) 0.26938(15) 0.0475(6) Uani 1 1 d . . .
O12 O 0.56694(18) 0.5810(2) 0.30704(18) 0.0793(8) Uani 1 1 d . . .
C27 C 0.6337(2) 0.5300(2) 0.13201(18) 0.0438(7) Uani 1 1 d . . .
H27A H 0.6393 0.5761 0.1736 0.053 Uiso 1 1 calc R . .
C26 C 0.6606(2) 0.5572(2) 0.06373(19) 0.0513(8) Uani 1 1 d . . .
H26A H 0.6845 0.6203 0.0597 0.062 Uiso 1 1 calc R . .
C28 C 0.6040(3) 0.3233(2) -0.05961(19) 0.0534(9) Uani 1 1 d . . .
H28A H 0.5620 0.3505 -0.1061 0.064 Uiso 1 1 calc R . .
H28B H 0.6609 0.3143 -0.0740 0.064 Uiso 1 1 calc R . .
O11 O 0.43380(18) 0.6427(2) 0.26813(15) 0.0709(7) Uani 1 1 d . . .
O9 O 0.82846(15) 0.3505(2) 0.29525(15) 0.0753(8) Uani 1 1 d . . .
N7 N 0.74750(17) 0.3534(2) 0.28416(16) 0.0525(7) Uani 1 1 d . . .
O7 O 0.69791(18) 0.2844(2) 0.25442(19) 0.0839(9) Uani 1 1 d . . .
O13 O 0.2645(2) 0.5438(3) 0.1878(2) 0.1228(14) Uani 1 1 d . . .
C34 C 0.2511(3) 0.4629(5) 0.2375(4) 0.119(2) Uani 1 1 d . . .
O3 O 0.00488(12) 0.52874(15) 0.59920(12) 0.0424(5) Uani 1 1 d . . .
C9 C 0.15961(18) 0.4080(2) 0.55177(16) 0.0365(6) Uani 1 1 d . . .
H9A H 0.1334 0.4450 0.5064 0.044 Uiso 1 1 calc R . .
N4 N 0.00458(14) 0.77035(16) 0.79257(13) 0.0334(5) Uani 1 1 d . . .
O1 O 0.27173(17) 0.3621(2) 0.42536(13) 0.0706(8) Uani 1 1 d . . .
C8 C 0.23215(17) 0.3458(2) 0.55467(15) 0.0342(6) Uani 1 1 d . . .
N3 N 0.05535(14) 0.44817(16) 0.72030(13) 0.0305(5) Uani 1 1 d . . .
C18 C 0.02333(17) 0.59233(19) 0.79655(15) 0.0319(6) Uani 1 1 d . . .
C11 C 0.16831(17) 0.35479(19) 0.68939(15) 0.0301(5) Uani 1 1 d . . .
C15 C 0.05541(17) 0.4713(2) 0.64085(15) 0.0315(6) Uani 1 1 d . . .
N2 N 0.35004(16) 0.25953(19) 0.52550(14) 0.0414(6) Uani 1 1 d . . .
C10 C 0.12912(17) 0.41072(19) 0.62155(15) 0.0307(6) Uani 1 1 d . . .
C12 C 0.24002(17) 0.2911(2) 0.69186(16) 0.0341(6) Uani 1 1 d . . .
H12A H 0.2656 0.2530 0.7368 0.041 Uiso 1 1 calc R . .
C22 C -0.02282(17) 0.6777(2) 0.76738(15) 0.0319(6) Uani 1 1 d . . .
H22A H -0.0757 0.6712 0.7282 0.038 Uiso 1 1 calc R . .
C21 C 0.08122(19) 0.7785(2) 0.84870(17) 0.0406(7) Uani 1 1 d . . .
H21A H 0.1019 0.8419 0.8659 0.049 Uiso 1 1 calc R . .
C13 C 0.27029(17) 0.2892(2) 0.62163(15) 0.0316(6) Uani 1 1 d . . .
C17 C -0.00834(18) 0.4919(2) 0.76179(17) 0.0350(6) Uani 1 1 d . . .
H17A H -0.0159 0.4476 0.8046 0.042 Uiso 1 1 calc R . .
H17B H -0.0660 0.4992 0.7244 0.042 Uiso 1 1 calc R . .
C6 C 0.4125(2) 0.2171(2) 0.48164(18) 0.0453(7) Uani 1 1 d . . .
H6A H 0.3791 0.1939 0.4296 0.054 Uiso 1 1 calc R . .
H6B H 0.4420 0.1598 0.5110 0.054 Uiso 1 1 calc R . .
C20 C 0.1306(2) 0.6969(2) 0.88200(18) 0.0454(7) Uani 1 1 d . . .
H20A H 0.1827 0.7051 0.9218 0.054 Uiso 1 1 calc R . .
C7 C 0.2832(2) 0.3275(2) 0.49194(17) 0.0433(7) Uani 1 1 d . . .
O2 O 0.39384(15) 0.17067(18) 0.64348(13) 0.0573(6) Uani 1 1 d . . .
C19 C 0.10156(19) 0.6029(2) 0.85549(17) 0.0399(6) Uani 1 1 d . . .
H19A H 0.1343 0.5469 0.8770 0.048 Uiso 1 1 calc R . .
C14 C 0.34611(19) 0.2309(2) 0.60317(17) 0.0390(6) Uani 1 1 d . . .
C2 C 0.48271(19) 0.2903(2) 0.46928(17) 0.0388(6) Uani 1 1 d . . .
C1 C 0.49297(19) 0.3102(2) 0.39268(17) 0.0406(7) Uani 1 1 d . . .
H1A H 0.4527 0.2812 0.3496 0.049 Uiso 1 1 calc R . .
C3 C 0.5402(2) 0.3368(3) 0.53284(18) 0.0518(8) Uani 1 1 d . . .
H3A H 0.5350 0.3261 0.5853 0.062 Uiso 1 1 calc R . .
C4 C 0.6057(2) 0.3995(3) 0.51744(19) 0.0577(9) Uani 1 1 d . . .
H4B H 0.6447 0.4322 0.5593 0.069 Uiso 1 1 calc R . .
C5 C 0.6124(2) 0.4128(3) 0.43902(19) 0.0505(8) Uani 1 1 d . . .
H5A H 0.6573 0.4542 0.4292 0.061 Uiso 1 1 calc R . .
N1 N 0.55729(16) 0.36888(19) 0.37674(14) 0.0429(6) Uani 1 1 d . . .
C16 C 0.12124(18) 0.38029(19) 0.75415(16) 0.0323(6) Uani 1 1 d . . .
O4 O 0.13723(14) 0.35216(16) 0.82294(11) 0.0452(5) Uani 1 1 d . . .

loop_
_atom_site_aniso_label
_atom_site_aniso_U_11
_atom_site_aniso_U_22
_atom_site_aniso_U_33
_atom_site_aniso_U_23
_atom_site_aniso_U_13
_atom_site_aniso_U_12
Zn1 0.03990(19) 0.03580(19) 0.03407(18) -0.00221(14) 0.01136(13) -0.00390(14)
C32 0.0446(16) 0.0341(16) 0.0323(14) -0.0044(11) 0.0100(12) 0.0016(12)
N5 0.0477(14) 0.0304(12) 0.0379(13) -0.0021(10) 0.0168(11) -0.0032(10)
C23 0.0547(17) 0.0293(15) 0.0371(15) -0.0018(11) 0.0206(13) -0.0082(12)
O10 0.0654(14) 0.0496(14) 0.0527(13) -0.0125(11) 0.0149(11) 0.0082(11)
C24 0.0460(16) 0.0316(15) 0.0344(14) 0.0000(11) 0.0146(12) -0.0021(12)
O6 0.0775(17) 0.0452(14) 0.0680(16) 0.0090(12) 0.0037(13) 0.0077(13)
O5 0.0490(13) 0.0567(15) 0.0641(15) -0.0139(12) 0.0166(11) -0.0146(11)
C30 0.0410(15) 0.0344(15) 0.0329(14) -0.0084(11) 0.0120(12) -0.0033(12)
N6 0.0625(16) 0.0337(14) 0.0371(13) -0.0068(10) 0.0204(12) -0.0103(12)
C31 0.0402(15) 0.0391(16) 0.0384(15) -0.0041(12) 0.0068(12) 0.0024(12)
C33 0.0602(19) 0.0360(16) 0.0358(16) -0.0047(12) 0.0146(14) 0.0021(15)
C29 0.0508(18) 0.0411(17) 0.0349(15) -0.0128(13) 0.0175(13) -0.0072(14)
O8 0.0617(16) 0.102(2) 0.0522(15) -0.0186(14) 0.0160(12) -0.0055(15)
C25 0.0613(19) 0.0345(16) 0.0467(17) 0.0072(13) 0.0271(15) -0.0011(14)
N8 0.0583(17) 0.0485(16) 0.0379(14) 0.0037(12) 0.0160(13) 0.0045(13)
O12 0.0575(16) 0.083(2) 0.087(2) 0.0112(16) -0.0038(15) -0.0097(14)
C27 0.0605(19) 0.0321(16) 0.0434(17) -0.0065(12) 0.0212(15) -0.0058(13)
C26 0.074(2) 0.0307(16) 0.0564(19) -0.0017(14) 0.0305(17) -0.0108(15)
C28 0.088(2) 0.0391(18) 0.0406(17) -0.0043(13) 0.0307(17) -0.0173(17)
O11 0.0882(19) 0.0606(16) 0.0605(15) -0.0111(12) 0.0100(14) 0.0310(14)
O9 0.0351(13) 0.124(2) 0.0662(17) 0.0155(16) 0.0103(11) -0.0063(14)
N7 0.0388(15) 0.074(2) 0.0438(15) 0.0168(14) 0.0080(12) -0.0075(15)
O7 0.0619(16) 0.0585(17) 0.116(2) 0.0228(16) -0.0099(16) -0.0168(14)
O13 0.083(2) 0.152(4) 0.110(3) 0.032(3) -0.026(2) -0.018(2)
C34 0.081(3) 0.154(6) 0.130(5) 0.069(4) 0.042(3) 0.007(3)
O3 0.0375(11) 0.0477(12) 0.0411(11) 0.0083(9) 0.0071(9) 0.0117(9)
C9 0.0378(14) 0.0450(17) 0.0257(13) 0.0055(11) 0.0055(11) 0.0045(12)
N4 0.0369(12) 0.0321(12) 0.0320(12) -0.0025(9) 0.0098(10) 0.0008(10)
O1 0.0816(17) 0.100(2) 0.0376(13) 0.0229(13) 0.0298(12) 0.0359(15)
C8 0.0347(14) 0.0405(16) 0.0290(14) 0.0017(11) 0.0104(11) 0.0035(12)
N3 0.0332(11) 0.0287(12) 0.0321(11) -0.0007(9) 0.0125(9) 0.0014(9)
C18 0.0356(14) 0.0324(15) 0.0322(13) -0.0017(11) 0.0172(11) -0.0015(11)
C11 0.0352(14) 0.0293(13) 0.0276(13) 0.0010(10) 0.0113(11) -0.0019(11)
C15 0.0294(13) 0.0316(14) 0.0334(14) -0.0010(11) 0.0071(11) -0.0020(11)
N2 0.0450(14) 0.0482(15) 0.0367(13) 0.0029(11) 0.0213(11) 0.0106(11)
C10 0.0289(13) 0.0316(15) 0.0313(13) -0.0002(10) 0.0061(10) 0.0003(10)
C12 0.0393(15) 0.0323(15) 0.0322(14) 0.0071(11) 0.0113(11) 0.0055(12)
C22 0.0302(13) 0.0363(15) 0.0307(13) -0.0037(11) 0.0099(11) 0.0000(11)
C21 0.0451(16) 0.0360(16) 0.0402(16) -0.0067(12) 0.0089(13) -0.0049(13)
C13 0.0332(13) 0.0320(15) 0.0315(14) 0.0030(11) 0.0113(11) 0.0036(11)
C17 0.0361(14) 0.0330(15) 0.0412(15) -0.0029(11) 0.0201(12) -0.0005(11)
C6 0.0523(18) 0.0488(19) 0.0424(17) -0.0020(14) 0.0267(14) 0.0083(14)
C20 0.0394(16) 0.0503(19) 0.0408(17) -0.0035(14) -0.0022(13) 0.0000(14)
C7 0.0471(17) 0.0526(19) 0.0333(16) 0.0037(13) 0.0158(13) 0.0091(14)
O2 0.0648(14) 0.0596(15) 0.0541(14) 0.0172(11) 0.0274(12) 0.0318(12)
C19 0.0425(16) 0.0367(16) 0.0391(15) 0.0030(12) 0.0068(12) 0.0039(13)
C14 0.0435(16) 0.0393(16) 0.0372(15) 0.0016(12) 0.0155(13) 0.0075(13)
C2 0.0435(16) 0.0406(16) 0.0361(15) 0.0008(12) 0.0168(13) 0.0101(13)
C1 0.0379(15) 0.0511(18) 0.0340(15) -0.0057(13) 0.0107(12) 0.0005(13)
C3 0.063(2) 0.065(2) 0.0295(16) 0.0001(14) 0.0148(15) 0.0076(17)
C4 0.064(2) 0.066(2) 0.0391(17) -0.0105(16) 0.0026(16) -0.0066(18)
C5 0.0518(18) 0.058(2) 0.0416(17) -0.0051(14) 0.0100(14) -0.0120(15)
N1 0.0443(14) 0.0511(16) 0.0335(13) -0.0025(11) 0.0095(11) -0.0059(12)
C16 0.0390(14) 0.0287(14) 0.0319(14) -0.0001(11) 0.0135(11) -0.0021(11)
O4 0.0603(13) 0.0480(13) 0.0318(11) 0.0096(9) 0.0198(9) 0.0096(10)

loop_
_atom_type_symbol
_atom_type_description
_atom_type_scat_dispersion_real
_atom_type_scat_dispersion_imag
_atom_type_scat_source
C C 0.0033 0.0016 'International Tables Vol C Tables 4.2.6.8 and 6.1.1.4'
H H 0.0000 0.0000 'International Tables Vol C Tables 4.2.6.8 and 6.1.1.4'
N N 0.0061 0.0033 'International Tables Vol C Tables 4.2.6.8 and 6.1.1.4'
O O 0.0106 0.0060 'International Tables Vol C Tables 4.2.6.8 and 6.1.1.4'
Zn Zn 0.2839 1.4301 'International Tables Vol C Tables 4.2.6.8 and 6.1.1.4'

loop_
_geom_angle_atom_site_label_1
_geom_angle_atom_site_label_2
_geom_angle_atom_site_label_3
_geom_angle
_geom_angle_site_symmetry_1
_geom_angle_site_symmetry_3
_geom_angle_publ_flag
N4 Zn1 O10 94.94(9) 4_656 . ?
N4 Zn1 O8 137.67(11) 4_656 . ?
O10 Zn1 O8 127.03(11) . . ?
N4 Zn1 N1 94.09(9) 4_656 . ?
O10 Zn1 N1 93.06(9) . . ?
O8 Zn1 N1 89.36(9) . . ?
N4 Zn1 N5 94.20(8) 4_656 . ?
O10 Zn1 N5 86.96(9) . . ?
O8 Zn1 N5 84.01(9) . . ?
N1 Zn1 N5 171.68(9) . . ?
N4 Zn1 O7 83.29(9) 4_656 . ?
O10 Zn1 O7 167.32(10) . . ?
O8 Zn1 O7 54.60(10) . . ?
N1 Zn1 O7 99.58(10) . . ?
N5 Zn1 O7 80.66(10) . . ?
C30 C32 C31 122.6(3) . 3_655 ?
C30 C32 C33 108.3(3) . . ?
C31 C32 C33 129.0(3) 3_655 . ?
C27 N5 C23 117.3(2) . . ?
C27 N5 Zn1 120.60(19) . . ?
C23 N5 Zn1 121.81(18) . . ?
N5 C23 C24 124.1(3) . . ?
N8 O10 Zn1 107.35(19) . . ?
C25 C24 C23 117.6(3) . . ?
C25 C24 C28 120.0(2) . . ?
C23 C24 C28 122.4(2) . . ?
C32 C30 C31 123.0(3) . . ?
C32 C30 C29 107.5(3) . . ?
C31 C30 C29 129.5(3) . . ?
C29 N6 C33 112.2(2) . . ?
C29 N6 C28 123.7(3) . . ?
C33 N6 C28 123.9(3) . . ?
C32 C31 C30 114.4(3) 3_655 . ?
O6 C33 N6 125.7(3) . . ?
O6 C33 C32 128.8(3) . . ?
N6 C33 C32 105.5(3) . . ?
O5 C29 N6 124.9(3) . . ?
O5 C29 C30 128.8(3) . . ?
N6 C29 C30 106.3(2) . . ?
N7 O8 Zn1 101.4(2) . . ?
C24 C25 C26 119.0(3) . . ?
O11 N8 O12 123.7(3) . . ?
O11 N8 O10 118.7(3) . . ?
O12 N8 O10 117.6(3) . . ?
N5 C27 C26 122.4(3) . . ?
C25 C26 C27 119.5(3) . . ?
N6 C28 C24 112.9(2) . . ?
O9 N7 O7 123.7(4) . . ?
O9 N7 O8 120.1(3) . . ?
O7 N7 O8 116.3(3) . . ?
N7 O7 Zn1 87.4(2) . . ?
C10 C9 C8 114.7(2) . . ?
C21 N4 C22 117.5(2) . . ?
C21 N4 Zn1 122.32(19) . 4_666 ?
C22 N4 Zn1 120.22(17) . 4_666 ?
C13 C8 C9 122.8(2) . . ?
C13 C8 C7 108.3(2) . . ?
C9 C8 C7 128.9(2) . . ?
C16 N3 C15 112.8(2) . . ?
C16 N3 C17 124.6(2) . . ?
C15 N3 C17 122.5(2) . . ?
C22 C18 C19 117.8(2) . . ?
C22 C18 C17 120.5(2) . . ?
C19 C18 C17 121.7(2) . . ?
C12 C11 C10 122.8(2) . . ?
C12 C11 C16 129.4(2) . . ?
C10 C11 C16 107.7(2) . . ?
O3 C15 N3 125.0(2) . . ?
O3 C15 C10 129.5(2) . . ?
N3 C15 C10 105.5(2) . . ?
C7 N2 C14 112.4(2) . . ?
C7 N2 C6 123.4(2) . . ?
C14 N2 C6 124.0(2) . . ?
C9 C10 C11 122.5(2) . . ?
C9 C10 C15 129.3(2) . . ?
C11 C10 C15 108.1(2) . . ?
C13 C12 C11 114.2(2) . . ?
N4 C22 C18 123.5(2) . . ?
N4 C21 C20 122.7(3) . . ?
C12 C13 C8 123.0(2) . . ?
C12 C13 C14 128.9(2) . . ?
C8 C13 C14 108.2(2) . . ?
N3 C17 C18 111.1(2) . . ?
N2 C6 C2 113.3(2) . . ?
C21 C20 C19 119.0(3) . . ?
O1 C7 N2 125.0(3) . . ?
O1 C7 C8 129.2(3) . . ?
N2 C7 C8 105.8(2) . . ?
C20 C19 C18 119.5(3) . . ?
O2 C14 N2 125.3(3) . . ?
O2 C14 C13 129.3(3) . . ?
N2 C14 C13 105.4(2) . . ?
C3 C2 C1 117.8(3) . . ?
C3 C2 C6 122.1(3) . . ?
C1 C2 C6 120.1(3) . . ?
N1 C1 C2 124.0(3) . . ?
C2 C3 C4 119.0(3) . . ?
C5 C4 C3 119.0(3) . . ?
N1 C5 C4 122.9(3) . . ?
C5 N1 C1 117.2(3) . . ?
C5 N1 Zn1 120.3(2) . . ?
C1 N1 Zn1 122.50(19) . . ?
O4 C16 N3 125.3(2) . . ?
O4 C16 C11 128.9(3) . . ?
N3 C16 C11 105.8(2) . . ?

loop_
_geom_bond_atom_site_label_1
_geom_bond_atom_site_label_2
_geom_bond_distance
_geom_bond_site_symmetry_2
_geom_bond_publ_flag
Zn1 N4 2.103(2) 4_656 ?
Zn1 O10 2.110(2) . ?
Zn1 O8 2.134(3) . ?
Zn1 N1 2.164(2) . ?
Zn1 N5 2.191(2) . ?
Zn1 O7 2.444(3) . ?
C32 C30 1.387(4) . ?
C32 C31 1.380(4) 3_655 ?
C32 C33 1.492(4) . ?
N5 C27 1.333(4) . ?
N5 C23 1.336(3) . ?
C23 C24 1.371(4) . ?
O10 N8 1.271(3) . ?
C24 C25 1.382(4) . ?
C24 C28 1.516(4) . ?
O6 C33 1.201(4) . ?
O5 C29 1.209(3) . ?
C30 C31 1.381(4) . ?
C30 C29 1.490(4) . ?
N6 C29 1.384(4) . ?
N6 C33 1.394(4) . ?
N6 C28 1.452(4) . ?
C31 C32 1.380(4) 3_655 ?
O8 N7 1.265(4) . ?
C25 C26 1.368(4) . ?
N8 O11 1.224(3) . ?
N8 O12 1.229(3) . ?
C27 C26 1.375(4) . ?
O9 N7 1.214(3) . ?
N7 O7 1.230(4) . ?
O13 C34 1.419(6) . ?
O3 C15 1.202(3) . ?
C9 C10 1.380(4) . ?
C9 C8 1.382(4) . ?
N4 C21 1.340(3) . ?
N4 C22 1.347(3) . ?
N4 Zn1 2.103(2) 4_666 ?
O1 C7 1.204(3) . ?
C8 C13 1.385(4) . ?
C8 C7 1.489(4) . ?
N3 C16 1.383(3) . ?
N3 C15 1.394(3) . ?
N3 C17 1.458(3) . ?
C18 C22 1.377(4) . ?
C18 C19 1.385(4) . ?
C18 C17 1.504(4) . ?
C11 C12 1.385(4) . ?
C11 C10 1.395(4) . ?
C11 C16 1.496(3) . ?
C15 C10 1.491(4) . ?
N2 C7 1.392(4) . ?
N2 C14 1.398(4) . ?
N2 C6 1.463(3) . ?
C12 C13 1.385(4) . ?
C21 C20 1.375(4) . ?
C13 C14 1.496(4) . ?
C6 C2 1.507(4) . ?
C20 C19 1.376(4) . ?
O2 C14 1.195(3) . ?
C2 C3 1.380(4) . ?
C2 C1 1.382(4) . ?
C1 N1 1.339(4) . ?
C3 C4 1.381(5) . ?
C4 C5 1.381(5) . ?
C5 N1 1.333(4) . ?
C16 O4 1.205(3) . ?
